data_7045019
loop_
_publ_author_name
'Lorenz, Volker'
'Ehle, Sophie'
'Liebing, Phil'
'Engelhardt, Felix'
'Hashemi-Haeri, Haleh'
'Oehler, Florian'
'Hinderberger, Dariush'
'Busse, Sabine'
'Urbaschok, Jens'
'Edelmann, Frank T.'

_publ_section_title
;
 High-yield synthesis of a unique Mn(iii) siloxide complex through
 KMnO<sub>4</sub> oxidation of a Mn(ii) precursor.
;
_journal_issue 1
_journal_name_full 'Dalton transactions (Cambridge, England : 2003)'
_journal_page_first 62
_journal_page_last 66
_journal_paper_doi 10.1039/c7dt03500d
_journal_volume 47
_journal_year 2017
_chemical_formula_moiety 'C68 H80 Cl2 Li4 Mn O11 Si4, 2(C4 H8 O)'
_chemical_formula_sum 'C76 H96 Cl2 Li4 Mn O13 Si4'
_chemical_formula_weight 1483.48
_space_group_crystal_system monoclinic
_space_group_IT_number 14
_space_group_name_Hall '-P 2yn'
_space_group_name_H-M_alt 'P 1 21/n 1'
_symmetry_space_group_name_Hall '-P 2yn'
_symmetry_space_group_name_H-M 'P 1 21/n 1'
_atom_sites_solution_hydrogens geom
_audit_creation_method SHELXL-2017/1
_audit_update_record
;
2017-09-07 deposited with the CCDC.
2017-12-05 downloaded from the CCDC.
;
_cell_angle_alpha 90
_cell_angle_beta 98.723(2)
_cell_angle_gamma 90
_cell_formula_units_Z 4
_cell_length_a 13.5878(3)
_cell_length_b 42.7842(12)
_cell_length_c 13.6537(3)
_cell_measurement_reflns_used 40464
_cell_measurement_temperature 153(2)
_cell_measurement_theta_max 25.084
_cell_measurement_theta_min 1.904
_cell_volume 7845.7(3)
_computing_cell_refinement 'X-Area (STOE & Cie, 2002)'
_computing_data_collection 'X-Area (STOE & Cie, 2002)'
_computing_data_reduction 'X-Area and X-Red (STOE & Cie, 2002)'
_computing_molecular_graphics 'Diamond (Brandenburg, 1999)'
_computing_publication_material 'SHELXL-2016/4 (Sheldrick, 2016)'
_computing_structure_refinement 'SHELXL-2017/1 (Sheldrick, 2017)'
_computing_structure_solution 'SIR-97 (Altomare et al., 1997)'
_diffrn_ambient_temperature 153(2)
_diffrn_detector_area_resol_mean 6.67
_diffrn_measured_fraction_theta_full 0.979
_diffrn_measured_fraction_theta_max 0.979
_diffrn_measurement_device_type 'STOE IPDS 2T'
_diffrn_measurement_method 'area detector'
_diffrn_radiation_type MoK\a
_diffrn_radiation_wavelength 0.71073
_diffrn_reflns_av_R_equivalents 0.0533
_diffrn_reflns_av_unetI/netI 0.0566
_diffrn_reflns_Laue_measured_fraction_full 0.979
_diffrn_reflns_Laue_measured_fraction_max 0.979
_diffrn_reflns_limit_h_max 16
_diffrn_reflns_limit_h_min -16
_diffrn_reflns_limit_k_max 51
_diffrn_reflns_limit_k_min -50
_diffrn_reflns_limit_l_max 15
_diffrn_reflns_limit_l_min -16
_diffrn_reflns_number 40463
_diffrn_reflns_point_group_measured_fraction_full 0.979
_diffrn_reflns_point_group_measured_fraction_max 0.979
_diffrn_reflns_theta_full 25.084
_diffrn_reflns_theta_max 25.084
_diffrn_reflns_theta_min 2.078
_diffrn_source 'fine-focus sealed tube'
_exptl_absorpt_coefficient_mu 0.356
_exptl_absorpt_correction_type none
_exptl_crystal_colour colorless
_exptl_crystal_density_diffrn 1.256
_exptl_crystal_description block
_exptl_crystal_F_000 3132
_exptl_crystal_size_max 0.320
_exptl_crystal_size_mid 0.250
_exptl_crystal_size_min 0.250
_refine_diff_density_max 0.405
_refine_diff_density_min -0.291
_refine_diff_density_rms 0.044
_refine_ls_extinction_method none
_refine_ls_goodness_of_fit_ref 0.960
_refine_ls_hydrogen_treatment constr
_refine_ls_matrix_type full
_refine_ls_number_parameters 1317
_refine_ls_number_reflns 13658
_refine_ls_number_restraints 3594
_refine_ls_restrained_S_all 0.900
_refine_ls_R_factor_all 0.0782
_refine_ls_R_factor_gt 0.0456
_refine_ls_shift/su_max 0.017
_refine_ls_shift/su_mean 0.000
_refine_ls_structure_factor_coef Fsqd
_refine_ls_weighting_details 'w=1/[\s^2^(Fo^2^)+(0.0594P)^2^] where P=(Fo^2^+2Fc^2^)/3'
_refine_ls_weighting_scheme calc
_refine_ls_wR_factor_gt 0.0985
_refine_ls_wR_factor_ref 0.1093
_reflns_Friedel_coverage 0.000
_reflns_number_gt 9457
_reflns_number_total 13658
_reflns_threshold_expression 'I > 2\s(I)'
_cod_data_source_file c7dt03500d2.cif
_cod_data_source_block li0245
_cod_depositor_comments 'Adding full bibliography for 7045018--7045019.cif.'
_cod_database_code 7045019
_shelx_shelxl_version_number 2017/1
_shelx_space_group_comment
;
The symmetry employed for this shelxl refinement is uniquely defined
by the following loop, which should always be used as a source of
symmetry information in preference to the above space-group names.
They are only intended as comments.
;
_shelx_estimated_absorpt_t_min 0.895
_shelx_estimated_absorpt_t_max 0.916

loop_
_space_group_symop_operation_xyz
'x, y, z'
'-x+1/2, y+1/2, -z+1/2'
'-x, -y, -z'
'x-1/2, -y-1/2, z-1/2'

loop_
_atom_site_label
_atom_site_type_symbol
_atom_site_fract_x
_atom_site_fract_y
_atom_site_fract_z
_atom_site_U_iso_or_equiv
_atom_site_adp_type
_atom_site_occupancy
_atom_site_site_symmetry_order
_atom_site_calc_flag
_atom_site_refinement_flags_posn
_atom_site_refinement_flags_adp
_atom_site_refinement_flags_occupancy
_atom_site_disorder_assembly
_atom_site_disorder_group
C1 C 0.8715(2) 0.18293(6) -0.0645(2) 0.0372(6) Uani 1 1 d . U . . .
C2 C 0.8468(2) 0.19369(7) -0.1613(2) 0.0465(7) Uani 1 1 d . U . . .
H1 H 0.778685 0.194384 -0.190352 0.056 Uiso 1 1 calc R U . . .
C3 C 0.9186(3) 0.20340(8) -0.2165(2) 0.0589(9) Uani 1 1 d . U . . .
H2 H 0.899562 0.210691 -0.282325 0.071 Uiso 1 1 calc R U . . .
C4 C 1.0177(3) 0.20250(9) -0.1758(3) 0.0646(10) Uani 1 1 d . U . . .
H3 H 1.067144 0.209120 -0.213504 0.078 Uiso 1 1 calc R U . . .
C5 C 1.0445(2) 0.19205(10) -0.0810(3) 0.0680(10) Uani 1 1 d . U . . .
H4 H 1.112766 0.191402 -0.052472 0.082 Uiso 1 1 calc R U . . .
C6 C 0.9720(2) 0.18242(8) -0.0265(2) 0.0530(8) Uani 1 1 d . U . . .
H5 H 0.991871 0.175186 0.039272 0.064 Uiso 1 1 calc R U . . .
C7 C 0.7260(2) 0.21249(7) 0.05054(19) 0.0376(6) Uani 1 1 d . U . . .
C8 C 0.6354(3) 0.21592(8) 0.0839(3) 0.0584(9) Uani 1 1 d . U . . .
H6 H 0.595884 0.197880 0.089638 0.070 Uiso 1 1 calc R U . . .
C9 C 0.6004(3) 0.24472(9) 0.1090(3) 0.0699(10) Uani 1 1 d . U . . .
H7 H 0.537743 0.246196 0.131549 0.084 Uiso 1 1 calc R U . . .
C10 C 0.6551(3) 0.27082(8) 0.1017(3) 0.0602(9) Uani 1 1 d . U . . .
H8 H 0.630766 0.290631 0.118343 0.072 Uiso 1 1 calc R U . . .
C11 C 0.7454(3) 0.26852(8) 0.0702(3) 0.0670(10) Uani 1 1 d . U . . .
H9 H 0.784513 0.286709 0.065529 0.080 Uiso 1 1 calc R U . . .
C12 C 0.7799(2) 0.23952(8) 0.0450(3) 0.0583(9) Uani 1 1 d . U . . .
H10 H 0.842995 0.238275 0.023282 0.070 Uiso 1 1 calc R U . . .
C13 C 0.8261(2) 0.14827(7) 0.3156(2) 0.0444(7) Uani 1 1 d . U . . .
C14 C 0.8969(2) 0.17138(8) 0.3342(3) 0.0576(8) Uani 1 1 d . U . . .
H11 H 0.923129 0.180614 0.280386 0.069 Uiso 1 1 calc R U . . .
C15 C 0.9307(3) 0.18147(10) 0.4298(3) 0.0765(11) Uani 1 1 d . U . . .
H12 H 0.979403 0.197533 0.440299 0.092 Uiso 1 1 calc R U . . .
C16 C 0.8953(3) 0.16881(11) 0.5085(3) 0.0796(12) Uani 1 1 d . U . . .
H13 H 0.921171 0.175313 0.573832 0.096 Uiso 1 1 calc R U . . .
C17 C 0.8227(4) 0.14678(12) 0.4934(3) 0.0964(15) Uani 1 1 d . U . . .
H14 H 0.795090 0.138502 0.547773 0.116 Uiso 1 1 calc R U . . .
C18 C 0.7890(4) 0.13643(10) 0.3976(3) 0.0836(13) Uani 1 1 d . U . . .
H15 H 0.739052 0.120737 0.387884 0.100 Uiso 1 1 calc R U . . .
C19 C 0.8475(2) 0.09394(7) 0.1818(2) 0.0454(7) Uani 1 1 d . U . . .
C20 C 0.9502(2) 0.09286(9) 0.1851(3) 0.0650(9) Uani 1 1 d . U . . .
H16 H 0.986579 0.111889 0.188800 0.078 Uiso 1 1 calc R U . . .
C21 C 1.0007(3) 0.06504(11) 0.1830(4) 0.0861(13) Uani 1 1 d . U . . .
H17 H 1.070942 0.065124 0.185615 0.103 Uiso 1 1 calc R U . . .
C22 C 0.9508(4) 0.03759(10) 0.1774(4) 0.0905(13) Uani 1 1 d . U . . .
H18 H 0.985822 0.018387 0.176668 0.109 Uiso 1 1 calc R U . . .
C23 C 0.8497(4) 0.03773(9) 0.1729(3) 0.0813(12) Uani 1 1 d . U . . .
H19 H 0.814359 0.018498 0.168160 0.098 Uiso 1 1 calc R U . . .
C24 C 0.7982(3) 0.06551(8) 0.1751(3) 0.0595(8) Uani 1 1 d . U . . .
H20 H 0.727920 0.065096 0.172054 0.071 Uiso 1 1 calc R U . . .
C25 C 0.3332(2) 0.06693(6) 0.0566(2) 0.0381(6) Uani 1 1 d . U . . .
C26 C 0.4107(2) 0.04541(7) 0.0698(2) 0.0466(7) Uani 1 1 d . U . . .
H21 H 0.477125 0.052634 0.087578 0.056 Uiso 1 1 calc R U . . .
C27 C 0.3930(3) 0.01360(8) 0.0577(3) 0.0578(8) Uani 1 1 d . U . . .
H22 H 0.447190 -0.000677 0.067132 0.069 Uiso 1 1 calc R U . . .
C28 C 0.2985(3) 0.00280(8) 0.0323(3) 0.0663(10) Uani 1 1 d . U . . .
H23 H 0.286628 -0.018990 0.024063 0.080 Uiso 1 1 calc R U . . .
C29 C 0.2207(3) 0.02326(8) 0.0187(3) 0.0686(10) Uani 1 1 d . U . . .
H24 H 0.154619 0.015744 0.000573 0.082 Uiso 1 1 calc R U . . .
C30 C 0.2381(2) 0.05506(7) 0.0313(3) 0.0540(8) Uani 1 1 d . U . . .
H25 H 0.183203 0.069057 0.022336 0.065 Uiso 1 1 calc R U . . .
C31 C 0.26929(19) 0.12272(6) 0.16314(19) 0.0370(6) Uani 1 1 d . U . . .
C32 C 0.2753(2) 0.10784(7) 0.2547(2) 0.0460(7) Uani 1 1 d . U . . .
H26 H 0.319101 0.090611 0.269324 0.055 Uiso 1 1 calc R U . . .
C33 C 0.2181(3) 0.11783(9) 0.3247(2) 0.0569(8) Uani 1 1 d . U . . .
H27 H 0.222889 0.107323 0.386509 0.068 Uiso 1 1 calc R U . . .
C34 C 0.1549(3) 0.14273(9) 0.3053(2) 0.0618(9) Uani 1 1 d . U . . .
H28 H 0.116920 0.149822 0.353870 0.074 Uiso 1 1 calc R U . . .
C35 C 0.1469(2) 0.15728(8) 0.2155(2) 0.0563(8) Uani 1 1 d . U . . .
H29 H 0.102647 0.174428 0.201312 0.068 Uiso 1 1 calc R U . . .
C36 C 0.2028(2) 0.14726(7) 0.1451(2) 0.0439(7) Uani 1 1 d . U . . .
H30 H 0.195389 0.157489 0.082704 0.053 Uiso 1 1 calc R U . . .
C37 C 0.2873(2) 0.14531(6) -0.23176(19) 0.0371(6) Uani 1 1 d . U . . .
C38 C 0.1852(2) 0.14036(9) -0.2421(2) 0.0537(8) Uani 1 1 d . U . . .
H31 H 0.154561 0.138661 -0.184228 0.064 Uiso 1 1 calc R U . . .
C39 C 0.1273(2) 0.13785(10) -0.3332(2) 0.0629(9) Uani 1 1 d . U . . .
H32 H 0.057761 0.134355 -0.337417 0.075 Uiso 1 1 calc R U . . .
C40 C 0.1690(3) 0.14035(8) -0.4179(2) 0.0579(8) Uani 1 1 d . U . . .
H33 H 0.128898 0.138405 -0.480908 0.069 Uiso 1 1 calc R U . . .
C41 C 0.2692(3) 0.14568(8) -0.4109(2) 0.0524(8) Uani 1 1 d . U . . .
H34 H 0.298623 0.147591 -0.469460 0.063 Uiso 1 1 calc R U . . .
C42 C 0.3275(2) 0.14828(7) -0.3198(2) 0.0441(7) Uani 1 1 d . U . . .
H35 H 0.396755 0.152201 -0.316493 0.053 Uiso 1 1 calc R U . . .
C43 C 0.34047(19) 0.19081(6) -0.0660(2) 0.0401(6) Uani 1 1 d . U . . .
C44 C 0.3554(2) 0.19928(7) 0.0342(3) 0.0560(8) Uani 1 1 d . U . . .
H36 H 0.381102 0.184219 0.082505 0.067 Uiso 1 1 calc R U . . .
C45 C 0.3338(3) 0.22888(9) 0.0648(3) 0.0756(11) Uani 1 1 d . U . . .
H37 H 0.343562 0.233808 0.133382 0.091 Uiso 1 1 calc R U . . .
C46 C 0.2986(3) 0.25108(9) -0.0031(4) 0.0810(12) Uani 1 1 d . U . . .
H38 H 0.283936 0.271465 0.018217 0.097 Uiso 1 1 calc R U . . .
C47 C 0.2843(3) 0.24399(8) -0.1019(4) 0.0743(11) Uani 1 1 d . U . . .
H39 H 0.260376 0.259562 -0.149226 0.089 Uiso 1 1 calc R U . . .
C48 C 0.3045(2) 0.21409(7) -0.1334(3) 0.0555(8) Uani 1 1 d . U . . .
H40 H 0.293630 0.209440 -0.202274 0.067 Uiso 1 1 calc R U . . .
Li1 Li 0.5789(3) 0.16536(11) -0.1535(3) 0.0387(10) Uani 1 1 d . U . . .
Li2 Li 0.7191(4) 0.11868(11) -0.1307(4) 0.0459(11) Uani 1 1 d . U . . .
Li3 Li 0.5033(4) 0.10518(12) -0.1907(4) 0.0511(12) Uani 1 1 d . U . . .
Li4 Li 0.5482(4) 0.13009(12) 0.2262(3) 0.0439(10) Uani 1 1 d . U . . .
O1 O 0.68429(13) 0.15340(4) -0.04744(12) 0.0336(4) Uani 1 1 d . U . . .
O2 O 0.66533(13) 0.12980(5) 0.16475(13) 0.0405(4) Uani 1 1 d . U . . .
O3 O 0.82795(13) 0.15586(5) 0.11103(14) 0.0426(5) Uani 1 1 d . U . . .
O4 O 0.46496(13) 0.11912(4) 0.10818(13) 0.0384(4) Uani 1 1 d . U . . .
O5 O 0.47596(13) 0.14151(4) -0.10635(13) 0.0346(4) Uani 1 1 d . U . . .
O6 O 0.30932(13) 0.12704(4) -0.03269(12) 0.0341(4) Uani 1 1 d . U . . .
Si1 Si 0.77292(5) 0.17384(2) 0.01217(5) 0.03273(16) Uani 1 1 d . U . . .
Si2 Si 0.78309(6) 0.13244(2) 0.18864(6) 0.03844(18) Uani 1 1 d . U . . .
Si3 Si 0.35209(5) 0.10994(2) 0.07277(5) 0.03229(16) Uani 1 1 d . U . . .
Si4 Si 0.36113(5) 0.14992(2) -0.10614(5) 0.03160(16) Uani 1 1 d . U . . .
Mn Mn 0.57848(3) 0.12636(2) 0.02538(3) 0.03092(10) Uani 1 1 d . . . . .
Cl1 Cl 0.61879(5) 0.07912(2) -0.06401(5) 0.04289(17) Uani 1 1 d . . . . .
Cl2 Cl 0.61710(6) 0.12997(2) -0.28237(5) 0.04995(18) Uani 1 1 d . . . . .
O9 O 0.4161(6) 0.07309(18) -0.2539(8) 0.0548(18) Uani 0.679(6) 1 d D U P A 1
C57 C 0.3714(7) 0.06770(16) -0.3516(4) 0.101(3) Uani 0.679(6) 1 d D U P A 1
H57A H 0.316381 0.082768 -0.369797 0.121 Uiso 0.679(6) 1 calc R U P A 1
H57B H 0.420908 0.070936 -0.396838 0.121 Uiso 0.679(6) 1 calc R U P A 1
C58 C 0.3352(10) 0.0380(2) -0.3620(6) 0.148(4) Uani 0.679(6) 1 d D U P A 1
H58A H 0.384479 0.023621 -0.384052 0.177 Uiso 0.679(6) 1 calc R U P A 1
H58B H 0.272758 0.037194 -0.409797 0.177 Uiso 0.679(6) 1 calc R U P A 1
C59 C 0.3160(12) 0.0298(3) -0.2539(9) 0.175(6) Uani 0.679(6) 1 d D U P A 1
H59A H 0.244019 0.030581 -0.249358 0.209 Uiso 0.679(6) 1 calc R U P A 1
H59B H 0.341850 0.008777 -0.234004 0.209 Uiso 0.679(6) 1 calc R U P A 1
C60 C 0.3678(7) 0.05288(19) -0.1947(5) 0.103(3) Uani 0.679(6) 1 d D U P A 1
H60A H 0.417635 0.042999 -0.143669 0.124 Uiso 0.679(6) 1 calc R U P A 1
H60B H 0.320900 0.064965 -0.160643 0.124 Uiso 0.679(6) 1 calc R U P A 1
O9' O 0.4045(13) 0.0745(4) -0.2418(19) 0.066(5) Uani 0.321(6) 1 d D U P A 2
C57' C 0.4450(10) 0.0464(3) -0.2682(14) 0.103(4) Uani 0.321(6) 1 d D U P A 2
H57C H 0.505546 0.041485 -0.220730 0.123 Uiso 0.321(6) 1 calc R U P A 2
H57D H 0.464321 0.048386 -0.335052 0.123 Uiso 0.321(6) 1 calc R U P A 2
C58' C 0.3747(11) 0.0222(3) -0.2681(18) 0.105(5) Uani 0.321(6) 1 d D U P A 2
H58C H 0.386604 0.010101 -0.205638 0.126 Uiso 0.321(6) 1 calc R U P A 2
H58D H 0.375784 0.007872 -0.324795 0.126 Uiso 0.321(6) 1 calc R U P A 2
C59' C 0.2716(11) 0.0412(4) -0.278(2) 0.131(6) Uani 0.321(6) 1 d D U P A 2
H59C H 0.237019 0.041111 -0.347257 0.157 Uiso 0.321(6) 1 calc R U P A 2
H59D H 0.226806 0.032155 -0.234507 0.157 Uiso 0.321(6) 1 calc R U P A 2
C60' C 0.3006(10) 0.0703(4) -0.2487(15) 0.102(4) Uani 0.321(6) 1 d D U P A 2
H60C H 0.280509 0.074501 -0.183219 0.122 Uiso 0.321(6) 1 calc R U P A 2
H60D H 0.266195 0.085588 -0.296423 0.122 Uiso 0.321(6) 1 calc R U P A 2
O8 O 0.8476(18) 0.1028(6) -0.138(2) 0.060(3) Uani 0.550(14) 1 d D U P B 1
C53 C 0.9276(9) 0.1090(3) -0.1884(12) 0.082(3) Uani 0.550(14) 1 d D U P B 1
H53A H 0.944499 0.131542 -0.184416 0.098 Uiso 0.550(14) 1 calc R U P B 1
H53B H 0.911350 0.103018 -0.258987 0.098 Uiso 0.550(14) 1 calc R U P B 1
C54 C 1.0124(7) 0.0899(3) -0.1375(12) 0.098(3) Uani 0.550(14) 1 d D U P B 1
H54A H 1.057548 0.083652 -0.184610 0.118 Uiso 0.550(14) 1 calc R U P B 1
H54B H 1.050992 0.101688 -0.082260 0.118 Uiso 0.550(14) 1 calc R U P B 1
C55 C 0.9678(14) 0.0638(4) -0.1023(17) 0.101(5) Uani 0.550(14) 1 d D U P B 1
H55A H 1.012579 0.052154 -0.051008 0.121 Uiso 0.550(14) 1 calc R U P B 1
H55B H 0.937441 0.049549 -0.155577 0.121 Uiso 0.550(14) 1 calc R U P B 1
C56 C 0.8951(10) 0.0831(4) -0.0619(9) 0.110(4) Uani 0.550(14) 1 d D U P B 1
H56A H 0.845273 0.069645 -0.036624 0.132 Uiso 0.550(14) 1 calc R U P B 1
H56B H 0.928838 0.095880 -0.006309 0.132 Uiso 0.550(14) 1 calc R U P B 1
O8' O 0.844(2) 0.0991(7) -0.134(3) 0.057(3) Uani 0.450(14) 1 d D U P B 2
C53' C 0.8983(13) 0.1032(4) -0.2121(15) 0.099(5) Uani 0.450(14) 1 d D U P B 2
H53C H 0.930168 0.124101 -0.207999 0.119 Uiso 0.450(14) 1 calc R U P B 2
H53D H 0.853924 0.101530 -0.276399 0.119 Uiso 0.450(14) 1 calc R U P B 2
C54' C 0.9745(11) 0.0785(4) -0.2031(14) 0.109(5) Uani 0.450(14) 1 d D U P B 2
H54C H 0.966645 0.065783 -0.264260 0.131 Uiso 0.450(14) 1 calc R U P B 2
H54D H 1.041735 0.087979 -0.193512 0.131 Uiso 0.450(14) 1 calc R U P B 2
C55' C 0.9633(16) 0.0599(4) -0.123(2) 0.094(4) Uani 0.450(14) 1 d D U P B 2
H55C H 1.017829 0.063697 -0.067140 0.113 Uiso 0.450(14) 1 calc R U P B 2
H55D H 0.963611 0.037487 -0.140948 0.113 Uiso 0.450(14) 1 calc R U P B 2
C56' C 0.8667(8) 0.0687(2) -0.0946(9) 0.063(3) Uani 0.450(14) 1 d D U P B 2
H56C H 0.814505 0.053659 -0.122557 0.075 Uiso 0.450(14) 1 calc R U P B 2
H56D H 0.870719 0.068826 -0.021606 0.075 Uiso 0.450(14) 1 calc R U P B 2
O7 O 0.5588(16) 0.2060(2) -0.2183(11) 0.052(2) Uani 0.652(13) 1 d D U P C 1
C49 C 0.5526(13) 0.2118(3) -0.3218(10) 0.084(4) Uani 0.652(13) 1 d D U P C 1
H49A H 0.487253 0.204804 -0.357230 0.101 Uiso 0.652(13) 1 calc R U P C 1
H49B H 0.605660 0.200268 -0.348821 0.101 Uiso 0.652(13) 1 calc R U P C 1
C50 C 0.5642(9) 0.2448(3) -0.3341(7) 0.089(3) Uani 0.652(13) 1 d D U P C 1
H50A H 0.524933 0.252184 -0.396867 0.106 Uiso 0.652(13) 1 calc R U P C 1
H50B H 0.635052 0.250372 -0.333519 0.106 Uiso 0.652(13) 1 calc R U P C 1
C51 C 0.5264(9) 0.25807(16) -0.2485(6) 0.086(3) Uani 0.652(13) 1 d D U P C 1
H51A H 0.558190 0.278486 -0.230022 0.103 Uiso 0.652(13) 1 calc R U P C 1
H51B H 0.453393 0.261066 -0.263034 0.103 Uiso 0.652(13) 1 calc R U P C 1
C52 C 0.5518(13) 0.2354(3) -0.1693(8) 0.073(3) Uani 0.652(13) 1 d D U P C 1
H52A H 0.616044 0.240861 -0.128409 0.087 Uiso 0.652(13) 1 calc R U P C 1
H52B H 0.499527 0.234702 -0.126145 0.087 Uiso 0.652(13) 1 calc R U P C 1
O7' O 0.575(3) 0.2063(4) -0.207(2) 0.054(5) Uani 0.348(13) 1 d D U P C 2
C49' C 0.583(2) 0.2122(5) -0.3093(16) 0.063(4) Uani 0.348(13) 1 d D U P C 2
H49C H 0.635426 0.199060 -0.330804 0.075 Uiso 0.348(13) 1 calc R U P C 2
H49D H 0.518858 0.207612 -0.352056 0.075 Uiso 0.348(13) 1 calc R U P C 2
C50' C 0.6071(19) 0.2445(5) -0.3153(12) 0.093(5) Uani 0.348(13) 1 d D U P C 2
H50C H 0.558217 0.254967 -0.365817 0.111 Uiso 0.348(13) 1 calc R U P C 2
H50D H 0.674072 0.246781 -0.334445 0.111 Uiso 0.348(13) 1 calc R U P C 2
C51' C 0.6051(15) 0.2583(3) -0.2191(11) 0.080(4) Uani 0.348(13) 1 d D U P C 2
H51C H 0.567042 0.278162 -0.225793 0.096 Uiso 0.348(13) 1 calc R U P C 2
H51D H 0.673558 0.262766 -0.185830 0.096 Uiso 0.348(13) 1 calc R U P C 2
C52' C 0.5572(19) 0.2358(5) -0.1624(13) 0.052(4) Uani 0.348(13) 1 d D U P C 2
H52C H 0.587085 0.236175 -0.091668 0.063 Uiso 0.348(13) 1 calc R U P C 2
H52D H 0.484928 0.240031 -0.167834 0.063 Uiso 0.348(13) 1 calc R U P C 2
O13 O 0.0446(14) 0.0376(5) 0.5554(14) 0.189(6) Uani 0.374(3) 1 d D U P D 1
C73 C -0.0475(19) 0.0505(8) 0.5941(16) 0.177(7) Uani 0.374(3) 1 d D U P D 1
H73A H -0.060295 0.040040 0.655713 0.212 Uiso 0.374(3) 1 calc R U P D 1
H73B H -0.045461 0.073436 0.603174 0.212 Uiso 0.374(3) 1 calc R U P D 1
C74 C -0.1151(15) 0.0409(7) 0.5089(18) 0.171(7) Uani 0.374(3) 1 d D U P D 1
H74A H -0.115458 0.017851 0.502352 0.206 Uiso 0.374(3) 1 calc R U P D 1
H74B H -0.183514 0.048064 0.513486 0.206 Uiso 0.374(3) 1 calc R U P D 1
C75 C -0.0831(19) 0.0536(8) 0.4358(16) 0.170(6) Uani 0.374(3) 1 d D U P D 1
H75A H -0.116686 0.073955 0.420461 0.204 Uiso 0.374(3) 1 calc R U P D 1
H75B H -0.097492 0.040057 0.376633 0.204 Uiso 0.374(3) 1 calc R U P D 1
C76 C 0.0192(18) 0.0581(8) 0.460(2) 0.179(6) Uani 0.374(3) 1 d D U P D 1
H76A H 0.035475 0.080369 0.473852 0.215 Uiso 0.374(3) 1 calc R U P D 1
H76B H 0.054896 0.050670 0.406398 0.215 Uiso 0.374(3) 1 calc R U P D 1
O13' O 0.0740(10) 0.0606(4) 0.5173(12) 0.171(5) Uani 0.438(3) 1 d D U P E 2
C73' C -0.0249(16) 0.0764(5) 0.477(2) 0.158(6) Uani 0.438(3) 1 d D U P E 2
H73C H -0.023199 0.098882 0.494966 0.190 Uiso 0.438(3) 1 calc R U P E 2
H73D H -0.040287 0.074314 0.404497 0.190 Uiso 0.438(3) 1 calc R U P E 2
C74' C -0.0962(14) 0.0601(6) 0.525(2) 0.175(6) Uani 0.438(3) 1 d D U P E 2
H74C H -0.120987 0.073892 0.574023 0.210 Uiso 0.438(3) 1 calc R U P E 2
H74D H -0.153614 0.053822 0.475205 0.210 Uiso 0.438(3) 1 calc R U P E 2
C75' C -0.0561(16) 0.0359(5) 0.5682(19) 0.169(6) Uani 0.438(3) 1 d D U P E 2
H75C H -0.051061 0.018662 0.520913 0.203 Uiso 0.438(3) 1 calc R U P E 2
H75D H -0.092650 0.028581 0.621328 0.203 Uiso 0.438(3) 1 calc R U P E 2
C76' C 0.0379(17) 0.0480(6) 0.6068(13) 0.181(7) Uani 0.438(3) 1 d D U P E 2
H76C H 0.082599 0.031415 0.638537 0.218 Uiso 0.438(3) 1 calc R U P E 2
H76D H 0.032430 0.064755 0.655760 0.218 Uiso 0.438(3) 1 calc R U P E 2
O13" O -0.103(2) 0.0599(10) 0.471(3) 0.162(7) Uani 0.188(3) 1 d D U P F 3
C73" C -0.018(4) 0.0811(9) 0.455(5) 0.153(7) Uani 0.188(3) 1 d D U P F 3
H73E H -0.036298 0.093364 0.393343 0.183 Uiso 0.188(3) 1 calc R U P F 3
H73F H -0.002997 0.095778 0.511137 0.183 Uiso 0.188(3) 1 calc R U P F 3
C74" C 0.064(3) 0.0623(11) 0.448(4) 0.174(8) Uani 0.188(3) 1 d D U P F 3
H74E H 0.073161 0.060155 0.377591 0.209 Uiso 0.188(3) 1 calc R U P F 3
H74F H 0.124635 0.071777 0.485116 0.209 Uiso 0.188(3) 1 calc R U P F 3
C75" C 0.048(3) 0.0356(10) 0.484(4) 0.174(7) Uani 0.188(3) 1 d D U P F 3
H75E H 0.062968 0.035995 0.557081 0.209 Uiso 0.188(3) 1 calc R U P F 3
H75F H 0.089928 0.019417 0.458682 0.209 Uiso 0.188(3) 1 calc R U P F 3
C76" C -0.053(3) 0.0295(8) 0.452(4) 0.180(7) Uani 0.188(3) 1 d D U P F 3
H76E H -0.076978 0.012286 0.491544 0.216 Uiso 0.188(3) 1 calc R U P F 3
H76F H -0.065726 0.023814 0.381379 0.216 Uiso 0.188(3) 1 calc R U P F 3
O12 O 0.3855(17) -0.0006(6) 0.4008(17) 0.161(6) Uani 0.265(3) 1 d D U P G 1
C69 C 0.301(2) -0.0204(6) 0.344(2) 0.144(6) Uani 0.265(3) 1 d D U P G 1
H69A H 0.314720 -0.025969 0.277092 0.172 Uiso 0.265(3) 1 calc R U P G 1
H69B H 0.290151 -0.039802 0.380657 0.172 Uiso 0.265(3) 1 calc R U P G 1
C70 C 0.2170(18) 0.0001(7) 0.339(2) 0.146(6) Uani 0.265(3) 1 d D U P G 1
H70A H 0.195707 0.007233 0.269875 0.175 Uiso 0.265(3) 1 calc R U P G 1
H70B H 0.160335 -0.010596 0.362319 0.175 Uiso 0.265(3) 1 calc R U P G 1
C71 C 0.2477(19) 0.0241(6) 0.3972(19) 0.136(6) Uani 0.265(3) 1 d D U P G 1
H71A H 0.249945 0.018384 0.467743 0.164 Uiso 0.265(3) 1 calc R U P G 1
H71B H 0.202460 0.042215 0.382229 0.164 Uiso 0.265(3) 1 calc R U P G 1
C72 C 0.3430(17) 0.0313(5) 0.377(2) 0.113(6) Uani 0.265(3) 1 d D U P G 1
H72A H 0.376313 0.047637 0.421658 0.135 Uiso 0.265(3) 1 calc R U P G 1
H72B H 0.343262 0.037241 0.307056 0.135 Uiso 0.265(3) 1 calc R U P G 1
O12' O 0.3840(7) -0.0031(3) 0.3420(7) 0.148(3) Uani 0.586(3) 1 d D U P H 2
C69' C 0.2934(9) -0.0221(3) 0.2929(9) 0.114(3) Uani 0.586(3) 1 d D U P H 2
H69C H 0.303659 -0.029629 0.226644 0.136 Uiso 0.586(3) 1 calc R U P H 2
H69D H 0.281435 -0.040257 0.334354 0.136 Uiso 0.586(3) 1 calc R U P H 2
C70' C 0.2112(9) -0.0003(3) 0.2850(12) 0.123(4) Uani 0.586(3) 1 d D U P H 2
H70C H 0.187597 0.004802 0.214673 0.147 Uiso 0.586(3) 1 calc R U P H 2
H70D H 0.155215 -0.009458 0.313960 0.147 Uiso 0.586(3) 1 calc R U P H 2
C71' C 0.2442(11) 0.0249(3) 0.3338(14) 0.171(5) Uani 0.586(3) 1 d D U P H 2
H71C H 0.192708 0.032155 0.372576 0.205 Uiso 0.586(3) 1 calc R U P H 2
H71D H 0.253001 0.041445 0.285223 0.205 Uiso 0.586(3) 1 calc R U P H 2
C72' C 0.3344(12) 0.0214(3) 0.3987(11) 0.142(4) Uani 0.586(3) 1 d D U P H 2
H72C H 0.323643 0.013715 0.464591 0.171 Uiso 0.586(3) 1 calc R U P H 2
H72D H 0.372960 0.041114 0.406334 0.171 Uiso 0.586(3) 1 calc R U P H 2
O12" O 0.362(2) -0.0369(6) 0.2899(18) 0.120(6) Uani 0.148(3) 1 d D U P I 3
C69" C 0.253(2) -0.0361(9) 0.302(4) 0.128(7) Uani 0.148(3) 1 d D U P I 3
H69E H 0.213418 -0.051274 0.257711 0.154 Uiso 0.148(3) 1 calc R U P I 3
H69F H 0.244044 -0.040436 0.371597 0.154 Uiso 0.148(3) 1 calc R U P I 3
C70" C 0.228(3) -0.0047(10) 0.275(6) 0.143(8) Uani 0.148(3) 1 d D U P I 3
H70E H 0.211729 -0.002865 0.201708 0.171 Uiso 0.148(3) 1 calc R U P I 3
H70F H 0.168813 0.002077 0.304034 0.171 Uiso 0.148(3) 1 calc R U P I 3
C71" C 0.307(4) 0.0131(8) 0.309(4) 0.139(6) Uani 0.148(3) 1 d D U P I 3
H71E H 0.311889 0.015793 0.381437 0.167 Uiso 0.148(3) 1 calc R U P I 3
H71F H 0.300270 0.033950 0.277222 0.167 Uiso 0.148(3) 1 calc R U P I 3
C72" C 0.392(3) -0.0028(8) 0.285(4) 0.138(7) Uani 0.148(3) 1 d D U P I 3
H72E H 0.452124 0.001984 0.333565 0.166 Uiso 0.148(3) 1 calc R U P I 3
H72F H 0.405369 0.002906 0.217655 0.166 Uiso 0.148(3) 1 calc R U P I 3
O10 O 0.5405(11) 0.1001(2) 0.3350(7) 0.061(2) Uani 0.729(12) 1 d D U P J 1
C61 C 0.5538(8) 0.0676(2) 0.3187(6) 0.075(2) Uani 0.729(12) 1 d D U P J 1
H61A H 0.593804 0.064317 0.264790 0.090 Uiso 0.729(12) 1 calc R U P J 1
H61B H 0.488684 0.057094 0.300884 0.090 Uiso 0.729(12) 1 calc R U P J 1
C62 C 0.6078(9) 0.0553(2) 0.4157(8) 0.105(3) Uani 0.729(12) 1 d D U P J 1
H62A H 0.577519 0.035285 0.432446 0.126 Uiso 0.729(12) 1 calc R U P J 1
H62B H 0.678579 0.051366 0.410252 0.126 Uiso 0.729(12) 1 calc R U P J 1
C63 C 0.6006(8) 0.07817(15) 0.4925(4) 0.091(3) Uani 0.729(12) 1 d D U P J 1
H63A H 0.667453 0.085787 0.521654 0.109 Uiso 0.729(12) 1 calc R U P J 1
H63B H 0.567560 0.069131 0.545788 0.109 Uiso 0.729(12) 1 calc R U P J 1
C64 C 0.5385(12) 0.1045(2) 0.4399(8) 0.088(3) Uani 0.729(12) 1 d D U P J 1
H64A H 0.469350 0.103502 0.454272 0.106 Uiso 0.729(12) 1 calc R U P J 1
H64B H 0.567242 0.125050 0.461898 0.106 Uiso 0.729(12) 1 calc R U P J 1
O10' O 0.557(3) 0.1027(7) 0.3451(19) 0.067(5) Uani 0.271(12) 1 d D U P J 2
C61' C 0.582(2) 0.0704(6) 0.3376(14) 0.078(6) Uani 0.271(12) 1 d D U P J 2
H61C H 0.652361 0.068143 0.326852 0.093 Uiso 0.271(12) 1 calc R U P J 2
H61D H 0.538534 0.060227 0.282162 0.093 Uiso 0.271(12) 1 calc R U P J 2
C62' C 0.567(3) 0.0561(5) 0.4362(17) 0.101(6) Uani 0.271(12) 1 d D U P J 2
H62C H 0.526931 0.036774 0.425050 0.121 Uiso 0.271(12) 1 calc R U P J 2
H62D H 0.632285 0.050707 0.475618 0.121 Uiso 0.271(12) 1 calc R U P J 2
C63' C 0.517(2) 0.0784(4) 0.4872(11) 0.103(6) Uani 0.271(12) 1 d D U P J 2
H63C H 0.548813 0.079533 0.557406 0.124 Uiso 0.271(12) 1 calc R U P J 2
H63D H 0.446821 0.072269 0.485119 0.124 Uiso 0.271(12) 1 calc R U P J 2
C64' C 0.523(3) 0.1100(5) 0.4380(18) 0.081(5) Uani 0.271(12) 1 d D U P J 2
H64C H 0.457435 0.120347 0.426863 0.097 Uiso 0.271(12) 1 calc R U P J 2
H64D H 0.571514 0.123841 0.479015 0.097 Uiso 0.271(12) 1 calc R U P J 2
O11 O 0.5136(12) 0.1702(5) 0.288(2) 0.059(3) Uani 0.62(2) 1 d D U P J 1
C65 C 0.5823(10) 0.1944(4) 0.3234(11) 0.074(4) Uani 0.62(2) 1 d D U P J 1
H65A H 0.575039 0.212404 0.277439 0.089 Uiso 0.62(2) 1 calc R U P J 1
H65B H 0.651602 0.186616 0.330263 0.089 Uiso 0.62(2) 1 calc R U P J 1
C66 C 0.5565(9) 0.2034(3) 0.4214(7) 0.081(3) Uani 0.62(2) 1 d D U P J 1
H66A H 0.595467 0.191104 0.475154 0.097 Uiso 0.62(2) 1 calc R U P J 1
H66B H 0.569543 0.225945 0.434435 0.097 Uiso 0.62(2) 1 calc R U P J 1
C67 C 0.4496(9) 0.1965(4) 0.4137(9) 0.087(4) Uani 0.62(2) 1 d D U P J 1
H67A H 0.435474 0.185925 0.474475 0.104 Uiso 0.62(2) 1 calc R U P J 1
H67B H 0.410284 0.216060 0.404843 0.104 Uiso 0.62(2) 1 calc R U P J 1
C68 C 0.4242(9) 0.1763(4) 0.3285(9) 0.064(3) Uani 0.62(2) 1 d D U P J 1
H68A H 0.395375 0.156499 0.348569 0.077 Uiso 0.62(2) 1 calc R U P J 1
H68B H 0.374472 0.186635 0.278284 0.077 Uiso 0.62(2) 1 calc R U P J 1
O11' O 0.5241(19) 0.1706(9) 0.292(3) 0.063(4) Uani 0.38(2) 1 d D U P J 2
C65' C 0.5960(14) 0.1898(5) 0.3500(18) 0.071(5) Uani 0.38(2) 1 d D U P J 2
H65C H 0.645754 0.197447 0.309696 0.085 Uiso 0.38(2) 1 calc R U P J 2
H65D H 0.630996 0.178004 0.407288 0.085 Uiso 0.38(2) 1 calc R U P J 2
C66' C 0.5406(13) 0.2159(4) 0.384(2) 0.093(5) Uani 0.38(2) 1 d D U P J 2
H66C H 0.567885 0.221381 0.453017 0.112 Uiso 0.38(2) 1 calc R U P J 2
H66D H 0.545971 0.234522 0.341613 0.112 Uiso 0.38(2) 1 calc R U P J 2
C67' C 0.4369(13) 0.2064(5) 0.3770(17) 0.085(5) Uani 0.38(2) 1 d D U P J 2
H67C H 0.422598 0.198193 0.441192 0.102 Uiso 0.38(2) 1 calc R U P J 2
H67D H 0.391288 0.224002 0.356049 0.102 Uiso 0.38(2) 1 calc R U P J 2
C68' C 0.4278(16) 0.1821(6) 0.3024(18) 0.078(6) Uani 0.38(2) 1 d D U P J 2
H68C H 0.386339 0.164782 0.321940 0.094 Uiso 0.38(2) 1 calc R U P J 2
H68D H 0.394841 0.190529 0.238235 0.094 Uiso 0.38(2) 1 calc R U P J 2

loop_
_atom_site_aniso_label
_atom_site_aniso_U_11
_atom_site_aniso_U_22
_atom_site_aniso_U_33
_atom_site_aniso_U_23
_atom_site_aniso_U_13
_atom_site_aniso_U_12
C1 0.0361(14) 0.0364(14) 0.0389(14) 0.0009(12) 0.0046(12) 0.0000(11)
C2 0.0448(16) 0.0544(18) 0.0403(15) 0.0049(14) 0.0070(13) 0.0051(14)
C3 0.066(2) 0.070(2) 0.0434(17) 0.0142(16) 0.0189(16) 0.0061(18)
C4 0.0522(19) 0.085(3) 0.063(2) 0.0169(19) 0.0284(17) 0.0071(18)
C5 0.0360(17) 0.100(3) 0.070(2) 0.025(2) 0.0159(16) 0.0038(18)
C6 0.0380(16) 0.076(2) 0.0448(17) 0.0142(16) 0.0071(13) 0.0005(15)
C7 0.0394(15) 0.0434(15) 0.0299(13) -0.0034(12) 0.0048(12) -0.0048(12)
C8 0.0556(19) 0.0508(18) 0.074(2) -0.0112(17) 0.0285(18) -0.0086(15)
C9 0.064(2) 0.064(2) 0.090(3) -0.021(2) 0.040(2) -0.0028(18)
C10 0.073(2) 0.0484(18) 0.062(2) -0.0178(16) 0.0199(18) 0.0038(16)
C11 0.075(2) 0.0442(18) 0.087(3) -0.0214(18) 0.028(2) -0.0162(17)
C12 0.0513(19) 0.0480(18) 0.080(2) -0.0140(17) 0.0227(18) -0.0094(15)
C13 0.0422(16) 0.0463(16) 0.0411(15) 0.0023(13) -0.0052(13) 0.0035(13)
C14 0.0480(18) 0.064(2) 0.060(2) -0.0212(17) 0.0066(15) -0.0057(15)
C15 0.065(2) 0.083(3) 0.078(3) -0.044(2) -0.003(2) -0.007(2)
C16 0.089(3) 0.088(3) 0.052(2) -0.023(2) -0.024(2) 0.024(2)
C17 0.138(4) 0.108(4) 0.0372(19) 0.011(2) -0.007(2) -0.007(3)
C18 0.114(3) 0.090(3) 0.0401(18) 0.0138(19) -0.009(2) -0.034(3)
C19 0.0446(16) 0.0479(16) 0.0400(15) 0.0037(13) -0.0060(13) -0.0066(13)
C20 0.0426(17) 0.062(2) 0.086(3) -0.0064(19) -0.0024(17) 0.0001(16)
C21 0.058(2) 0.082(3) 0.114(4) -0.013(3) -0.001(2) 0.017(2)
C22 0.090(3) 0.065(2) 0.110(4) -0.002(2) -0.006(3) 0.025(2)
C23 0.097(3) 0.046(2) 0.096(3) 0.000(2) -0.002(3) -0.007(2)
C24 0.058(2) 0.0518(18) 0.066(2) 0.0055(17) 0.0004(17) -0.0082(15)
C25 0.0399(15) 0.0375(14) 0.0374(14) 0.0025(12) 0.0077(12) -0.0009(12)
C26 0.0431(16) 0.0476(16) 0.0500(17) 0.0089(14) 0.0097(14) 0.0033(13)
C27 0.066(2) 0.0459(17) 0.064(2) 0.0097(16) 0.0176(18) 0.0195(16)
C28 0.079(2) 0.0330(16) 0.087(3) 0.0020(17) 0.012(2) -0.0012(16)
C29 0.055(2) 0.0397(17) 0.106(3) -0.0029(19) -0.002(2) -0.0053(15)
C30 0.0452(17) 0.0369(16) 0.077(2) 0.0001(15) 0.0010(16) 0.0001(13)
C31 0.0364(14) 0.0417(15) 0.0331(13) -0.0035(12) 0.0065(11) -0.0080(12)
C32 0.0480(17) 0.0534(18) 0.0375(15) 0.0032(13) 0.0090(13) -0.0032(14)
C33 0.063(2) 0.076(2) 0.0329(15) -0.0012(15) 0.0128(15) -0.0040(17)
C34 0.058(2) 0.089(3) 0.0418(17) -0.0150(17) 0.0199(16) 0.0036(18)
C35 0.0506(19) 0.072(2) 0.0466(17) -0.0087(16) 0.0093(15) 0.0156(16)
C36 0.0437(16) 0.0529(17) 0.0354(14) -0.0004(13) 0.0070(12) 0.0009(13)
C37 0.0378(14) 0.0408(15) 0.0329(13) 0.0027(12) 0.0056(11) 0.0015(12)
C38 0.0390(15) 0.086(2) 0.0348(15) 0.0058(15) 0.0027(12) -0.0013(16)
C39 0.0427(17) 0.099(3) 0.0438(17) 0.0032(18) -0.0045(14) -0.0050(17)
C40 0.061(2) 0.071(2) 0.0361(16) 0.0019(15) -0.0077(15) -0.0024(17)
C41 0.067(2) 0.0592(19) 0.0313(14) 0.0020(14) 0.0073(14) -0.0039(16)
C42 0.0459(16) 0.0472(16) 0.0398(15) 0.0012(13) 0.0078(13) -0.0048(13)
C43 0.0295(13) 0.0340(14) 0.0573(17) 0.0014(13) 0.0080(12) -0.0015(11)
C44 0.0541(19) 0.0435(17) 0.070(2) -0.0142(16) 0.0075(17) -0.0030(14)
C45 0.072(3) 0.055(2) 0.101(3) -0.032(2) 0.016(2) -0.0046(19)
C46 0.057(2) 0.045(2) 0.145(4) -0.027(2) 0.027(3) -0.0038(17)
C47 0.051(2) 0.0422(19) 0.131(3) 0.017(2) 0.016(2) 0.0117(16)
C48 0.0444(17) 0.0396(16) 0.083(2) 0.0091(16) 0.0107(16) 0.0050(14)
Li1 0.038(2) 0.042(2) 0.035(2) 0.0012(18) 0.0023(19) -0.0009(19)
Li2 0.046(2) 0.045(3) 0.048(3) -0.004(2) 0.013(2) 0.004(2)
Li3 0.052(3) 0.048(3) 0.053(3) -0.009(2) 0.006(2) 0.000(2)
Li4 0.043(2) 0.053(3) 0.034(2) 0.003(2) 0.0018(19) -0.009(2)
O1 0.0336(9) 0.0347(9) 0.0317(9) 0.0014(8) 0.0023(7) -0.0036(8)
O2 0.0350(10) 0.0530(11) 0.0314(9) 0.0061(9) -0.0022(8) -0.0058(9)
O3 0.0355(10) 0.0512(12) 0.0385(10) 0.0122(9) -0.0026(8) -0.0088(9)
O4 0.0346(10) 0.0498(11) 0.0304(9) -0.0003(8) 0.0037(8) -0.0070(8)
O5 0.0320(9) 0.0377(10) 0.0340(9) 0.0053(8) 0.0049(8) 0.0040(8)
O6 0.0345(9) 0.0370(9) 0.0303(9) 0.0018(8) 0.0032(7) -0.0031(8)
Si1 0.0309(4) 0.0359(4) 0.0308(4) 0.0016(3) 0.0028(3) -0.0041(3)
Si2 0.0342(4) 0.0442(4) 0.0342(4) 0.0068(3) -0.0035(3) -0.0067(3)
Si3 0.0319(4) 0.0355(4) 0.0294(4) 0.0006(3) 0.0044(3) -0.0043(3)
Si4 0.0301(4) 0.0324(4) 0.0322(4) 0.0021(3) 0.0044(3) 0.0008(3)
Mn 0.0295(2) 0.0336(2) 0.0289(2) 0.00138(16) 0.00195(15) -0.00213(16)
Cl1 0.0443(4) 0.0332(3) 0.0502(4) -0.0016(3) 0.0042(3) 0.0031(3)
Cl2 0.0538(4) 0.0610(5) 0.0363(4) -0.0072(3) 0.0106(3) -0.0037(4)
O9 0.057(3) 0.057(4) 0.047(3) 0.002(3) -0.002(2) -0.016(3)
C57 0.155(7) 0.088(4) 0.049(3) -0.006(3) -0.019(4) -0.027(4)
C58 0.206(10) 0.124(6) 0.096(5) -0.029(5) -0.033(6) -0.050(6)
C59 0.197(12) 0.153(9) 0.162(8) 0.026(8) -0.009(9) -0.120(9)
C60 0.141(7) 0.110(5) 0.061(4) 0.005(3) 0.025(4) -0.065(5)
O9' 0.062(6) 0.058(7) 0.072(9) -0.022(7) -0.005(6) 0.000(5)
C57' 0.101(8) 0.076(7) 0.127(10) -0.044(7) 0.004(8) -0.004(6)
C58' 0.130(11) 0.057(7) 0.129(12) -0.034(8) 0.022(10) -0.018(6)
C59' 0.088(8) 0.119(10) 0.173(15) 0.016(11) -0.021(10) -0.032(7)
C60' 0.074(6) 0.100(8) 0.128(11) -0.006(8) 0.003(8) -0.005(6)
O8 0.050(4) 0.062(8) 0.072(7) -0.004(4) 0.020(4) 0.011(5)
C53 0.060(6) 0.056(5) 0.141(9) 0.006(5) 0.051(6) 0.006(4)
C54 0.058(5) 0.081(6) 0.157(10) 0.009(6) 0.023(5) 0.015(4)
C55 0.070(7) 0.100(8) 0.130(10) 0.019(8) 0.009(7) 0.025(6)
C56 0.102(8) 0.147(11) 0.081(7) 0.019(6) 0.016(5) 0.059(7)
O8' 0.049(5) 0.049(5) 0.076(7) 0.012(5) 0.022(5) 0.009(4)
C53' 0.074(9) 0.107(10) 0.130(10) 0.036(8) 0.060(8) 0.018(7)
C54' 0.084(8) 0.106(9) 0.150(11) 0.000(7) 0.063(8) 0.021(6)
C55' 0.079(8) 0.060(6) 0.145(11) -0.014(6) 0.023(8) 0.010(5)
C56' 0.066(6) 0.048(5) 0.075(7) 0.000(4) 0.014(5) 0.010(4)
O7 0.066(5) 0.046(3) 0.040(4) 0.010(2) -0.004(4) -0.004(2)
C49 0.129(11) 0.077(4) 0.038(4) 0.020(3) -0.013(5) -0.010(5)
C50 0.112(8) 0.084(5) 0.073(4) 0.041(4) 0.021(5) 0.020(5)
C51 0.111(7) 0.067(4) 0.085(5) 0.030(3) 0.029(5) 0.022(4)
C52 0.104(9) 0.047(4) 0.072(6) 0.009(4) 0.030(6) 0.014(5)
O7' 0.082(14) 0.048(5) 0.028(6) 0.009(4) 0.000(7) -0.002(5)
C49' 0.094(12) 0.065(6) 0.025(6) 0.009(5) -0.006(8) 0.004(7)
C50' 0.122(14) 0.083(7) 0.081(8) 0.028(7) 0.041(9) -0.020(10)
C51' 0.100(10) 0.051(5) 0.094(8) 0.007(5) 0.025(8) -0.006(6)
C52' 0.057(9) 0.048(7) 0.046(7) -0.003(5) -0.010(6) -0.008(7)
O13 0.170(9) 0.246(13) 0.147(12) 0.052(11) 0.008(9) 0.009(10)
C73 0.151(12) 0.238(17) 0.141(11) 0.040(13) 0.019(9) -0.018(13)
C74 0.154(11) 0.198(16) 0.157(12) 0.077(13) 0.011(9) -0.043(12)
C75 0.160(10) 0.202(14) 0.142(11) 0.067(11) 0.005(9) -0.011(11)
C76 0.157(11) 0.223(14) 0.160(12) 0.058(12) 0.031(10) -0.015(12)
O13' 0.158(8) 0.174(10) 0.169(10) 0.059(9) -0.010(8) -0.039(7)
C73' 0.140(10) 0.155(12) 0.172(14) 0.050(10) -0.001(10) -0.022(9)
C74' 0.160(9) 0.200(13) 0.166(13) 0.059(11) 0.024(10) -0.007(9)
C75' 0.145(10) 0.200(13) 0.170(12) 0.073(10) 0.049(9) -0.027(9)
C76' 0.179(12) 0.260(16) 0.098(11) 0.016(11) -0.001(10) -0.011(12)
O13" 0.144(10) 0.194(13) 0.139(15) 0.064(13) -0.008(12) -0.010(10)
C73" 0.141(13) 0.189(13) 0.121(15) 0.082(14) -0.004(13) -0.006(10)
C74" 0.164(13) 0.203(15) 0.155(17) 0.054(16) 0.021(15) -0.003(12)
C75" 0.167(12) 0.197(14) 0.160(16) 0.052(15) 0.027(14) 0.005(11)
C76" 0.177(13) 0.191(13) 0.163(15) 0.049(15) -0.001(14) -0.011(11)
O12 0.180(11) 0.175(12) 0.123(13) 0.040(12) 0.007(12) -0.022(9)
C69 0.174(11) 0.130(10) 0.127(12) 0.023(11) 0.021(11) -0.008(9)
C70 0.154(10) 0.143(11) 0.145(13) 0.006(11) 0.032(12) -0.025(9)
C71 0.169(12) 0.142(12) 0.109(12) 0.011(11) 0.056(12) -0.030(10)
C72 0.154(11) 0.118(10) 0.069(11) -0.003(10) 0.025(10) -0.057(9)
O12' 0.149(6) 0.175(7) 0.118(7) 0.053(6) 0.016(6) -0.018(5)
C69' 0.141(7) 0.115(7) 0.083(6) 0.036(6) 0.012(6) 0.029(5)
C70' 0.128(7) 0.158(8) 0.081(7) 0.023(6) 0.010(6) 0.036(6)
C71' 0.186(10) 0.136(8) 0.198(12) -0.008(9) 0.057(9) -0.003(8)
C72' 0.203(10) 0.122(9) 0.110(9) 0.007(7) 0.046(7) -0.061(8)
O12" 0.141(13) 0.149(12) 0.074(11) -0.002(12) 0.025(12) -0.004(11)
C69" 0.132(13) 0.142(12) 0.105(16) 0.021(14) 0.003(14) -0.004(11)
C70" 0.155(12) 0.147(13) 0.126(16) 0.024(14) 0.018(14) 0.003(10)
C71" 0.162(11) 0.138(10) 0.120(12) 0.022(12) 0.034(12) -0.006(10)
C72" 0.153(12) 0.158(13) 0.104(17) 0.021(16) 0.020(14) -0.004(11)
O10 0.076(5) 0.066(3) 0.040(3) 0.010(3) 0.006(4) -0.010(3)
C61 0.087(5) 0.067(4) 0.067(4) 0.006(3) 0.002(4) -0.015(4)
C62 0.123(7) 0.081(4) 0.100(6) 0.012(4) -0.015(5) 0.016(5)
C63 0.138(7) 0.077(4) 0.056(3) 0.024(3) 0.015(4) 0.017(4)
C64 0.136(7) 0.085(5) 0.047(4) 0.016(4) 0.026(4) 0.025(5)
O10' 0.097(13) 0.077(7) 0.022(5) 0.004(5) -0.007(6) -0.027(7)
C61' 0.124(15) 0.073(8) 0.027(7) 0.000(6) -0.017(8) -0.037(9)
C62' 0.152(16) 0.094(10) 0.049(9) 0.036(7) -0.005(9) -0.019(10)
C63' 0.165(15) 0.106(10) 0.035(7) 0.015(6) 0.003(8) -0.044(10)
C64' 0.114(14) 0.097(9) 0.033(8) 0.009(8) 0.011(8) -0.037(10)
O11 0.059(5) 0.063(4) 0.056(6) -0.022(4) 0.015(4) -0.016(4)
C65 0.080(6) 0.068(6) 0.082(7) -0.024(5) 0.037(6) -0.035(5)
C66 0.095(6) 0.089(7) 0.062(5) -0.035(4) 0.024(4) -0.043(5)
C67 0.084(5) 0.111(9) 0.072(6) -0.039(5) 0.034(5) -0.033(5)
C68 0.059(4) 0.077(5) 0.059(6) -0.012(4) 0.017(4) -0.009(4)
O11' 0.061(7) 0.071(7) 0.057(9) -0.027(6) 0.009(6) -0.012(6)
C65' 0.071(6) 0.068(8) 0.069(10) -0.026(8) -0.006(6) -0.018(5)
C66' 0.094(7) 0.067(8) 0.126(13) -0.034(8) 0.039(9) -0.023(6)
C67' 0.083(7) 0.083(10) 0.092(11) -0.039(8) 0.026(8) -0.010(6)
C68' 0.069(7) 0.104(11) 0.059(10) -0.039(9) 0.003(7) 0.003(7)

loop_
_atom_type_symbol
_atom_type_description
_atom_type_scat_dispersion_real
_atom_type_scat_dispersion_imag
_atom_type_scat_source
C C 0.0033 0.0016 'International Tables Vol C Tables 4.2.6.8 and 6.1.1.4'
H H 0.0000 0.0000 'International Tables Vol C Tables 4.2.6.8 and 6.1.1.4'
Li Li -0.0003 0.0001 'International Tables Vol C Tables 4.2.6.8 and 6.1.1.4'
O O 0.0106 0.0060 'International Tables Vol C Tables 4.2.6.8 and 6.1.1.4'
Si Si 0.0817 0.0704 'International Tables Vol C Tables 4.2.6.8 and 6.1.1.4'
Mn Mn 0.3368 0.7283 'International Tables Vol C Tables 4.2.6.8 and 6.1.1.4'
Cl Cl 0.1484 0.1585 'International Tables Vol C Tables 4.2.6.8 and 6.1.1.4'

loop_
_geom_angle_atom_site_label_1
_geom_angle_atom_site_label_2
_geom_angle_atom_site_label_3
_geom_angle
C6 C1 C2 116.3(3)
C6 C1 Si1 122.6(2)
C2 C1 Si1 120.8(2)
C3 C2 C1 121.8(3)
C4 C3 C2 120.0(3)
C5 C4 C3 119.7(3)
C4 C5 C6 119.8(3)
C5 C6 C1 122.4(3)
C12 C7 C8 115.9(3)
C12 C7 Si1 121.3(2)
C8 C7 Si1 122.8(2)
C9 C8 C7 122.2(3)
C10 C9 C8 120.2(3)
C9 C10 C11 119.6(3)
C10 C11 C12 119.8(3)
C7 C12 C11 122.3(3)
C14 C13 C18 116.2(3)
C14 C13 Si2 122.9(2)
C18 C13 Si2 120.9(3)
C13 C14 C15 121.4(4)
C16 C15 C14 121.1(4)
C15 C16 C17 119.6(4)
C16 C17 C18 119.5(4)
C17 C18 C13 122.2(4)
C24 C19 C20 116.5(3)
C24 C19 Si2 123.4(2)
C20 C19 Si2 120.1(2)
C21 C20 C19 122.0(4)
C22 C21 C20 120.4(4)
C21 C22 C23 119.4(4)
C22 C23 C24 120.8(4)
C23 C24 C19 121.0(3)
C30 C25 C26 116.8(3)
C30 C25 Si3 119.9(2)
C26 C25 Si3 123.3(2)
C27 C26 C25 121.4(3)
C28 C27 C26 120.2(3)
C27 C28 C29 120.0(3)
C28 C29 C30 119.9(3)
C25 C30 C29 121.8(3)
C36 C31 C32 117.0(3)
C36 C31 Si3 123.1(2)
C32 C31 Si3 119.9(2)
C33 C32 C31 121.0(3)
C34 C33 C32 120.4(3)
C35 C34 C33 119.4(3)
C34 C35 C36 120.4(3)
C35 C36 C31 121.7(3)
C38 C37 C42 116.1(3)
C38 C37 Si4 120.0(2)
C42 C37 Si4 123.8(2)
C39 C38 C37 122.0(3)
C40 C39 C38 120.5(3)
C39 C40 C41 119.3(3)
C40 C41 C42 120.5(3)
C41 C42 C37 121.6(3)
C48 C43 C44 116.4(3)
C48 C43 Si4 121.9(2)
C44 C43 Si4 121.6(2)
C45 C44 C43 121.9(4)
C46 C45 C44 120.3(4)
C45 C46 C47 119.9(4)
C46 C47 C48 120.3(4)
C47 C48 C43 121.3(4)
O7' Li1 O5 129.9(13)
O7' Li1 O1 120.3(12)
O5 Li1 O1 95.8(2)
O5 Li1 O7 124.5(7)
O1 Li1 O7 127.5(6)
O7' Li1 Cl2 107.0(8)
O5 Li1 Cl2 99.1(2)
O1 Li1 Cl2 99.24(19)
O7 Li1 Cl2 104.9(5)
O7' Li1 Li2 134.0(12)
O5 Li1 Li2 95.9(2)
O1 Li1 Li2 45.89(15)
O7 Li1 Li2 138.3(7)
Cl2 Li1 Li2 53.79(14)
O7' Li1 Li3 142.6(11)
O5 Li1 Li3 45.87(15)
O1 Li1 Li3 95.8(2)
O7 Li1 Li3 135.9(6)
Cl2 Li1 Li3 53.69(14)
Li2 Li1 Li3 65.10(18)
O7' Li1 Mn 146.8(8)
O5 Li1 Mn 47.98(11)
O1 Li1 Mn 47.94(11)
O7 Li1 Mn 149.2(5)
Cl2 Li1 Mn 105.83(16)
Li2 Li1 Mn 65.42(14)
Li3 Li1 Mn 65.35(15)
O8 Li2 O1 127.4(12)
O8' Li2 O1 129.6(15)
O8 Li2 Cl2 116.7(8)
O8' Li2 Cl2 118.7(11)
O1 Li2 Cl2 101.0(2)
O8 Li2 Cl1 110.1(7)
O8' Li2 Cl1 104.7(8)
O1 Li2 Cl1 96.41(19)
Cl2 Li2 Cl1 100.56(19)
O8 Li2 Li1 152.4(7)
O8' Li2 Li1 157.8(8)
O1 Li2 Li1 45.11(15)
Cl2 Li2 Li1 56.40(14)
Cl1 Li2 Li1 97.49(19)
O8 Li2 Li3 142.5(12)
O8' Li2 Li3 139.0(14)
O1 Li2 Li3 89.6(2)
Cl2 Li2 Li3 51.40(15)
Cl1 Li2 Li3 52.03(14)
Li1 Li2 Li3 58.17(17)
O8 Li2 Si1 100.3(12)
O8' Li2 Si1 103.0(15)
O1 Li2 Si1 27.32(9)
Cl2 Li2 Si1 116.78(18)
Cl1 Li2 Si1 112.87(17)
Li1 Li2 Si1 66.94(14)
Li3 Li2 Si1 116.89(18)
O8 Li2 Mn 138.5(7)
O8' Li2 Mn 135.2(8)
O1 Li2 Mn 45.10(11)
Cl2 Li2 Mn 103.98(17)
Cl1 Li2 Mn 51.39(9)
Li1 Li2 Mn 60.63(13)
Li3 Li2 Mn 61.59(14)
Si1 Li2 Mn 66.01(10)
O9 Li3 O5 130.9(4)
O9' Li3 O5 123.8(6)
O9 Li3 Cl2 119.0(4)
O9' Li3 Cl2 125.7(8)
O5 Li3 Cl2 98.5(2)
O9 Li3 Cl1 106.2(4)
O9' Li3 Cl1 106.5(8)
O5 Li3 Cl1 95.9(2)
Cl2 Li3 Cl1 100.3(2)
O9 Li3 Li1 157.2(4)
O9' Li3 Li1 155.4(7)
O5 Li3 Li1 43.47(14)
Cl2 Li3 Li1 55.54(14)
Cl1 Li3 Li1 96.6(2)
O9 Li3 Li2 140.6(4)
O9' Li3 Li2 146.4(6)
O5 Li3 Li2 87.3(2)
Cl2 Li3 Li2 50.78(14)
Cl1 Li3 Li2 52.36(14)
Li1 Li3 Li2 56.73(16)
O9 Li3 Si4 103.5(3)
O9' Li3 Si4 96.7(6)
O5 Li3 Si4 27.94(9)
Cl2 Li3 Si4 114.60(19)
Cl1 Li3 Si4 113.28(19)
Li1 Li3 Si4 65.85(14)
Li2 Li3 Si4 115.18(19)
O9 Li3 Mn 136.3(4)
O9' Li3 Mn 130.7(8)
O5 Li3 Mn 44.81(12)
Cl2 Li3 Mn 102.90(18)
Cl1 Li3 Mn 51.14(10)
Li1 Li3 Mn 59.95(13)
Li2 Li3 Mn 60.94(14)
Si4 Li3 Mn 66.15(10)
O4 Li4 O2 93.2(2)
O4 Li4 O10 112.8(5)
O2 Li4 O10 118.0(5)
O4 Li4 O10' 120.3(12)
O2 Li4 O10' 114.0(12)
O4 Li4 O11' 118.8(12)
O2 Li4 O11' 114.1(10)
O10' Li4 O11' 97.8(18)
O4 Li4 O11 115.2(7)
O2 Li4 O11 117.2(6)
O10 Li4 O11 101.4(10)
O4 Li4 Mn 46.79(11)
O2 Li4 Mn 47.32(11)
O10 Li4 Mn 136.1(4)
O10' Li4 Mn 139.1(9)
O11' Li4 Mn 122.7(16)
O11 Li4 Mn 122.3(9)
Si1 O1 Li1 130.17(17)
Si1 O1 Li2 118.40(18)
Li1 O1 Li2 89.0(2)
Si1 O1 Mn 123.31(10)
Li1 O1 Mn 90.97(15)
Li2 O1 Mn 95.43(16)
Si2 O2 Li4 142.26(18)
Si2 O2 Mn 127.25(10)
Li4 O2 Mn 90.43(15)
Si1 O3 Si2 130.76(12)
Si3 O4 Li4 138.64(18)
Si3 O4 Mn 129.57(10)
Li4 O4 Mn 91.68(16)
Si4 O5 Li1 129.83(17)
Si4 O5 Li3 116.19(18)
Li1 O5 Li3 90.7(2)
Si4 O5 Mn 124.13(10)
Li1 O5 Mn 91.60(15)
Li3 O5 Mn 95.26(17)
Si4 O6 Si3 132.60(11)
O1 Si1 O3 112.12(10)
O1 Si1 C1 112.15(11)
O3 Si1 C1 106.54(11)
O1 Si1 C7 111.16(11)
O3 Si1 C7 108.48(11)
C1 Si1 C7 106.08(12)
O1 Si1 Li2 34.28(11)
O3 Si1 Li2 101.40(12)
C1 Si1 Li2 85.76(12)
C7 Si1 Li2 142.63(13)
O2 Si2 O3 111.84(10)
O2 Si2 C13 112.33(12)
O3 Si2 C13 106.41(12)
O2 Si2 C19 113.01(12)
O3 Si2 C19 106.40(12)
C13 Si2 C19 106.38(13)
O4 Si3 O6 110.76(10)
O4 Si3 C25 112.93(12)
O6 Si3 C25 108.16(11)
O4 Si3 C31 112.12(11)
O6 Si3 C31 106.25(11)
C25 Si3 C31 106.26(12)
O5 Si4 O6 112.14(10)
O5 Si4 C37 111.30(11)
O6 Si4 C37 106.24(11)
O5 Si4 C43 113.64(11)
O6 Si4 C43 106.42(11)
C37 Si4 C43 106.63(13)
O5 Si4 Li3 35.87(12)
O6 Si4 Li3 102.22(12)
C37 Si4 Li3 82.48(13)
C43 Si4 Li3 145.76(13)
O4 Mn O2 82.97(7)
O4 Mn O1 156.80(7)
O2 Mn O1 93.28(7)
O4 Mn O5 93.37(7)
O2 Mn O5 157.76(7)
O1 Mn O5 81.46(6)
O4 Mn Cl1 112.81(6)
O2 Mn Cl1 111.83(6)
O1 Mn Cl1 89.88(5)
O5 Mn Cl1 89.85(5)
O4 Mn Li4 41.53(11)
O2 Mn Li4 42.24(11)
O1 Mn Li4 127.46(11)
O5 Mn Li4 127.38(11)
Cl1 Mn Li4 126.86(11)
O4 Mn Li1 129.06(10)
O2 Mn Li1 129.91(10)
O1 Mn Li1 41.09(10)
O5 Mn Li1 40.42(10)
Cl1 Mn Li1 91.45(9)
Li4 Mn Li1 141.68(14)
O4 Mn Li2 162.09(11)
O2 Mn Li2 108.27(11)
O1 Mn Li2 39.46(10)
O5 Mn Li2 81.27(11)
Cl1 Mn Li2 50.49(9)
Li4 Mn Li2 150.26(14)
Li1 Mn Li2 53.95(13)
O4 Mn Li3 108.07(11)
O2 Mn Li3 160.99(11)
O1 Mn Li3 82.37(11)
O5 Mn Li3 39.92(11)
Cl1 Mn Li3 49.95(10)
Li4 Mn Li3 149.19(14)
Li1 Mn Li3 54.69(13)
Li2 Mn Li3 57.47(14)
Li3 Cl1 Li2 75.61(18)
Li3 Cl1 Mn 78.91(12)
Li2 Cl1 Mn 78.12(11)
Li2 Cl2 Li3 77.82(18)
Li2 Cl2 Li1 69.81(16)
Li3 Cl2 Li1 70.77(16)
C57 O9 C60 105.8(6)
C57 O9 Li3 133.8(7)
C60 O9 Li3 119.1(7)
C58 C57 O9 110.6(7)
C57 C58 C59 102.6(7)
C60 C59 C58 104.1(7)
C59 C60 O9 109.8(7)
C57' O9' C60' 107.7(13)
C57' O9' Li3 113.5(11)
C60' O9' Li3 138.1(13)
O9' C57' C58' 109.8(12)
C57' C58' C59' 102.2(11)
C60' C59' C58' 103.2(11)
C59' C60' O9' 112.5(12)
C53 O8 C56 99.9(13)
C53 O8 Li2 138.9(9)
C56 O8 Li2 119.6(9)
O8 C53 C54 105.7(10)
C55 C54 C53 104.8(9)
C54 C55 C56 91.9(11)
O8 C56 C55 108.4(11)
C53' O8' C56' 107.0(14)
C53' O8' Li2 122.5(13)
C56' O8' Li2 122.7(14)
O8' C53' C54' 106.9(10)
C55' C54' C53' 108.7(9)
C54' C55' C56' 105.5(11)
O8' C56' C55' 106.8(10)
C49 O7 C52 108.2(7)
C49 O7 Li1 126.0(9)
C52 O7 Li1 125.8(9)
O7 C49 C50 107.2(8)
C49 C50 C51 103.3(7)
C52 C51 C50 105.3(7)
O7 C52 C51 105.3(8)
C49' O7' C52' 107.3(12)
C49' O7' Li1 122.5(16)
C52' O7' Li1 130.1(17)
C50' C49' O7' 106.3(12)
C49' C50' C51' 108.0(11)
C50' C51' C52' 106.4(10)
O7' C52' C51' 103.9(14)
C73 O13 C76 89.9(17)
C74 C73 O13 94.2(16)
C75 C74 C73 105.2(17)
C74 C75 C76 108.7(15)
C75 C76 O13 102.0(14)
C76' O13' C73' 94.1(16)
C74' C73' O13' 103.9(13)
C75' C74' C73' 109.6(14)
C74' C75' C76' 100.2(17)
C75' C76' O13' 102.6(14)
C76" O13" C73" 97(2)
C74" C73" O13" 107.7(17)
C75" C74" C73" 107.9(19)
C74" C75" C76" 105(2)
C75" C76" O13" 104(2)
C72 O12 C69 99.2(14)
C70 C69 O12 102.4(14)
C71 C70 C69 105.7(15)
C70 C71 C72 105.5(16)
C71 C72 O12 95.5(16)
C72' O12' C69' 101.5(9)
C70' C69' O12' 104.4(9)
C71' C70' C69' 106.9(10)
C70' C71' C72' 115.6(12)
C71' C72' O12' 99.4(11)
C69" O12" C72" 104.8(16)
C70" C69" O12" 101.1(18)
C71" C70" C69" 107(2)
C70" C71" C72" 107(2)
C71" C72" O12" 102.3(16)
C61 O10 C64 107.7(6)
C61 O10 Li4 119.6(6)
C64 O10 Li4 131.9(8)
O10 C61 C62 105.2(7)
C63 C62 C61 108.7(6)
C62 C63 C64 104.7(6)
O10 C64 C63 106.1(6)
C61' O10' C64' 112.5(15)
C61' O10' Li4 119.6(16)
C64' O10' Li4 127.1(18)
O10' C61' C62' 105.0(13)
C63' C62' C61' 107.6(12)
C62' C63' C64' 108.8(12)
O10' C64' C63' 104.0(13)
C65 O11 C68 106.8(8)
C65 O11 Li4 125.5(9)
C68 O11 Li4 125.9(12)
O11 C65 C66 105.2(11)
C67 C66 C65 104.3(7)
C68 C67 C66 106.9(7)
O11 C68 C67 107.7(8)
C65' O11' C68' 108.0(12)
C65' O11' Li4 127.2(17)
C68' O11' Li4 124.0(15)
O11' C65' C66' 106.0(13)
C67' C66' C65' 107.7(11)
C68' C67' C66' 103.0(11)
O11' C68' C67' 109.6(12)

loop_
_geom_bond_atom_site_label_1
_geom_bond_atom_site_label_2
_geom_bond_distance
C1 C6 1.385(4)
C1 C2 1.392(4)
C1 Si1 1.862(3)
C2 C3 1.384(4)
C3 C4 1.377(5)
C4 C5 1.366(5)
C5 C6 1.384(4)
C7 C12 1.377(4)
C7 C8 1.384(4)
C7 Si1 1.875(3)
C8 C9 1.383(5)
C9 C10 1.354(5)
C10 C11 1.363(5)
C11 C12 1.388(5)
C13 C14 1.376(4)
C13 C18 1.392(5)
C13 Si2 1.870(3)
C14 C15 1.385(5)
C15 C16 1.355(6)
C16 C17 1.357(6)
C17 C18 1.390(5)
C19 C24 1.385(4)
C19 C20 1.390(4)
C19 Si2 1.874(3)
C20 C21 1.376(5)
C21 C22 1.352(6)
C22 C23 1.366(6)
C23 C24 1.382(5)
C25 C30 1.383(4)
C25 C26 1.390(4)
C25 Si3 1.867(3)
C26 C27 1.388(4)
C27 C28 1.360(5)
C28 C29 1.363(5)
C29 C30 1.387(4)
C31 C36 1.383(4)
C31 C32 1.394(4)
C31 Si3 1.873(3)
C32 C33 1.387(4)
C33 C34 1.369(5)
C34 C35 1.364(5)
C35 C36 1.380(4)
C37 C38 1.389(4)
C37 C42 1.399(4)
C37 Si4 1.862(3)
C38 C39 1.371(4)
C39 C40 1.367(5)
C40 C41 1.369(5)
C41 C42 1.374(4)
C43 C48 1.394(4)
C43 C44 1.400(4)
C43 Si4 1.867(3)
C44 C45 1.378(5)
C45 C46 1.362(6)
C46 C47 1.368(6)
C47 C48 1.390(5)
Li1 O7' 1.894(19)
Li1 O5 1.919(5)
Li1 O1 1.945(5)
Li1 O7 1.951(11)
Li1 Cl2 2.436(5)
Li1 Li2 2.745(7)
Li1 Li3 2.790(7)
Li1 Mn 2.959(4)
Li2 O8 1.892(14)
Li2 O8' 1.898(16)
Li2 O1 1.971(5)
Li2 Cl2 2.360(5)
Li2 Cl1 2.434(5)
Li2 Li3 2.978(7)
Li2 Si1 3.079(5)
Li2 Mn 3.088(5)
Li3 O9 1.930(9)
Li3 O9' 1.931(17)
Li3 O5 2.002(5)
Li3 Cl2 2.381(5)
Li3 Cl1 2.424(6)
Li3 Si4 3.067(5)
Li3 Mn 3.107(5)
Li4 O4 1.883(5)
Li4 O2 1.908(5)
Li4 O10 1.978(9)
Li4 O10' 1.99(2)
Li4 O11' 2.00(2)
Li4 O11 2.003(14)
Li4 Mn 2.838(5)
O1 Si1 1.6062(18)
O1 Mn 2.1972(17)
O2 Si2 1.5879(19)
O2 Mn 2.0866(18)
O3 Si1 1.6331(19)
O3 Si2 1.6414(19)
O4 Si3 1.5860(19)
O4 Mn 2.0693(17)
O5 Si4 1.6016(18)
O5 Mn 2.1991(18)
O6 Si4 1.6351(18)
O6 Si3 1.6409(18)
Mn Cl1 2.4655(8)
O9 C57 1.398(10)
O9 C60 1.412(9)
C57 C58 1.361(9)
C58 C59 1.576(14)
C59 C60 1.396(10)
O9' C57' 1.392(14)
O9' C60' 1.411(13)
C57' C58' 1.410(14)
C58' C59' 1.606(18)
C59' C60' 1.350(14)
O8 C53 1.394(12)
O8 C56 1.419(15)
C53 C54 1.497(11)
C54 C55 1.389(14)
C55 C56 1.458(12)
O8' C53' 1.402(14)
O8' C56' 1.422(15)
C53' C54' 1.471(12)
C54' C55' 1.384(15)
C55' C56' 1.471(13)
O7 C49 1.425(8)
O7 C52 1.435(8)
C49 C50 1.435(9)
C50 C51 1.461(9)
C51 C52 1.453(11)
O7' C49' 1.438(13)
O7' C52' 1.439(13)
C49' C50' 1.423(13)
C50' C51' 1.446(14)
C51' C52' 1.451(14)
O13 C73 1.533(19)
O13 C76 1.564(18)
C73 C74 1.43(2)
C74 C75 1.27(2)
C75 C76 1.39(2)
O13' C76' 1.485(17)
O13' C73' 1.530(18)
C73' C74' 1.43(2)
C74' C75' 1.27(2)
C75' C76' 1.41(2)
O13" C76" 1.51(2)
O13" C73" 1.51(2)
C73" C74" 1.39(2)
C74" C75" 1.28(3)
C75" C76" 1.40(2)
O12 C72 1.496(16)
O12 C69 1.542(16)
C69 C70 1.431(16)
C70 C71 1.329(19)
C71 C72 1.398(16)
O12' C72' 1.519(13)
O12' C69' 1.541(11)
C69' C70' 1.446(11)
C70' C71' 1.309(14)
C71' C72' 1.407(14)
O12" C69" 1.522(17)
O12" C72" 1.522(17)
C69" C70" 1.426(18)
C70" C71" 1.34(2)
C71" C72" 1.428(18)
O10 C61 1.421(7)
O10 C64 1.449(8)
C61 C62 1.509(9)
C62 C63 1.449(10)
C63 C64 1.520(9)
O10' C61' 1.434(14)
O10' C64' 1.444(14)
C61' C62' 1.521(15)
C62' C63' 1.413(18)
C63' C64' 1.517(15)
O11 C65 1.426(10)
O11 C68 1.431(10)
C65 C66 1.484(11)
C66 C67 1.471(9)
C67 C68 1.448(9)
O11' C65' 1.423(13)
O11' C68' 1.424(14)
C65' C66' 1.460(14)
C66' C67' 1.457(13)
C67' C68' 1.449(13)

loop_
_geom_torsion_atom_site_label_1
_geom_torsion_atom_site_label_2
_geom_torsion_atom_site_label_3
_geom_torsion_atom_site_label_4
_geom_torsion
C6 C1 C2 C3 -0.2(5)
Si1 C1 C2 C3 173.8(3)
C1 C2 C3 C4 0.2(5)
C2 C3 C4 C5 -0.1(6)
C3 C4 C5 C6 0.1(6)
C4 C5 C6 C1 -0.1(6)
C2 C1 C6 C5 0.1(5)
Si1 C1 C6 C5 -173.7(3)
C12 C7 C8 C9 0.7(5)
Si1 C7 C8 C9 -178.0(3)
C7 C8 C9 C10 -0.1(6)
C8 C9 C10 C11 -0.6(6)
C9 C10 C11 C12 0.7(6)
C8 C7 C12 C11 -0.7(5)
Si1 C7 C12 C11 178.0(3)
C10 C11 C12 C7 0.0(6)
C18 C13 C14 C15 1.7(5)
Si2 C13 C14 C15 -176.7(3)
C13 C14 C15 C16 0.2(6)
C14 C15 C16 C17 -2.7(7)
C15 C16 C17 C18 3.1(7)
C16 C17 C18 C13 -1.1(8)
C14 C13 C18 C17 -1.3(6)
Si2 C13 C18 C17 177.2(4)
C24 C19 C20 C21 -0.8(5)
Si2 C19 C20 C21 178.1(3)
C19 C20 C21 C22 0.2(7)
C20 C21 C22 C23 0.6(8)
C21 C22 C23 C24 -0.8(7)
C22 C23 C24 C19 0.2(6)
C20 C19 C24 C23 0.6(5)
Si2 C19 C24 C23 -178.3(3)
C30 C25 C26 C27 0.3(4)
Si3 C25 C26 C27 179.5(2)
C25 C26 C27 C28 0.0(5)
C26 C27 C28 C29 0.0(6)
C27 C28 C29 C30 -0.4(6)
C26 C25 C30 C29 -0.7(5)
Si3 C25 C30 C29 -179.9(3)
C28 C29 C30 C25 0.7(6)
C36 C31 C32 C33 -1.2(4)
Si3 C31 C32 C33 176.9(2)
C31 C32 C33 C34 -0.4(5)
C32 C33 C34 C35 1.4(5)
C33 C34 C35 C36 -0.7(5)
C34 C35 C36 C31 -1.0(5)
C32 C31 C36 C35 1.9(4)
Si3 C31 C36 C35 -176.2(2)
C42 C37 C38 C39 1.4(5)
Si4 C37 C38 C39 177.8(3)
C37 C38 C39 C40 -0.3(6)
C38 C39 C40 C41 -0.6(6)
C39 C40 C41 C42 0.5(5)
C40 C41 C42 C37 0.7(5)
C38 C37 C42 C41 -1.5(4)
Si4 C37 C42 C41 -177.8(2)
C48 C43 C44 C45 1.3(5)
Si4 C43 C44 C45 -175.5(3)
C43 C44 C45 C46 -1.2(6)
C44 C45 C46 C47 0.2(6)
C45 C46 C47 C48 0.7(6)
C46 C47 C48 C43 -0.6(5)
C44 C43 C48 C47 -0.4(4)
Si4 C43 C48 C47 176.4(2)
O2 Li4 O4 Si3 173.36(18)
O10 Li4 O4 Si3 51.2(5)
O10' Li4 O4 Si3 53.1(12)
O11' Li4 O4 Si3 -66.9(15)
O11 Li4 O4 Si3 -64.5(9)
Mn Li4 O4 Si3 -176.1(3)
O2 Li4 O4 Mn -10.52(19)
O10 Li4 O4 Mn -132.7(4)
O10' Li4 O4 Mn -130.8(12)
O11' Li4 O4 Mn 109.2(15)
O11 Li4 O4 Mn 111.6(8)
Li1 O1 Si1 O3 167.0(2)
Li2 O1 Si1 O3 -77.4(2)
Mn O1 Si1 O3 41.50(15)
Li1 O1 Si1 C1 -73.1(2)
Li2 O1 Si1 C1 42.4(2)
Mn O1 Si1 C1 161.32(12)
Li1 O1 Si1 C7 45.4(2)
Li2 O1 Si1 C7 160.9(2)
Mn O1 Si1 C7 -80.11(14)
Li1 O1 Si1 Li2 -115.5(3)
Mn O1 Si1 Li2 119.0(2)
Si2 O3 Si1 O1 -35.1(2)
Si2 O3 Si1 C1 -158.11(17)
Si2 O3 Si1 C7 88.07(19)
Si2 O3 Si1 Li2 -69.18(19)
C6 C1 Si1 O1 -140.1(3)
C2 C1 Si1 O1 46.4(3)
C6 C1 Si1 O3 -17.1(3)
C2 C1 Si1 O3 169.4(2)
C6 C1 Si1 C7 98.4(3)
C2 C1 Si1 C7 -75.1(3)
C6 C1 Si1 Li2 -117.7(3)
C2 C1 Si1 Li2 68.8(3)
C12 C7 Si1 O1 -139.5(3)
C8 C7 Si1 O1 39.1(3)
C12 C7 Si1 O3 96.8(3)
C8 C7 Si1 O3 -84.6(3)
C12 C7 Si1 C1 -17.4(3)
C8 C7 Si1 C1 161.3(3)
C12 C7 Si1 Li2 -121.9(3)
C8 C7 Si1 Li2 56.8(4)
Li4 O2 Si2 O3 -135.0(3)
Mn O2 Si2 O3 41.09(18)
Li4 O2 Si2 C13 -15.4(4)
Mn O2 Si2 C13 160.67(14)
Li4 O2 Si2 C19 104.9(3)
Mn O2 Si2 C19 -78.96(17)
Si1 O3 Si2 O2 -5.3(2)
Si1 O3 Si2 C13 -128.32(17)
Si1 O3 Si2 C19 118.54(18)
C14 C13 Si2 O2 -133.7(3)
C18 C13 Si2 O2 47.9(3)
C14 C13 Si2 O3 -11.0(3)
C18 C13 Si2 O3 170.6(3)
C14 C13 Si2 C19 102.1(3)
C18 C13 Si2 C19 -76.2(3)
C24 C19 Si2 O2 -11.4(3)
C20 C19 Si2 O2 169.8(3)
C24 C19 Si2 O3 -134.5(3)
C20 C19 Si2 O3 46.6(3)
C24 C19 Si2 C13 112.3(3)
C20 C19 Si2 C13 -66.5(3)
Li4 O4 Si3 O6 138.2(3)
Mn O4 Si3 O6 -36.72(17)
Li4 O4 Si3 C25 -100.3(3)
Mn O4 Si3 C25 84.77(16)
Li4 O4 Si3 C31 19.7(3)
Mn O4 Si3 C31 -155.22(14)
Si4 O6 Si3 O4 2.22(19)
Si4 O6 Si3 C25 -122.04(16)
Si4 O6 Si3 C31 124.22(16)
C30 C25 Si3 O4 176.4(2)
C26 C25 Si3 O4 -2.8(3)
C30 C25 Si3 O6 -60.6(3)
C26 C25 Si3 O6 120.2(2)
C30 C25 Si3 C31 53.1(3)
C26 C25 Si3 C31 -126.1(2)
C36 C31 Si3 O4 107.7(2)
C32 C31 Si3 O4 -70.4(2)
C36 C31 Si3 O6 -13.4(3)
C32 C31 Si3 O6 168.5(2)
C36 C31 Si3 C25 -128.5(2)
C32 C31 Si3 C25 53.5(3)
Li1 O5 Si4 O6 -164.7(2)
Li3 O5 Si4 O6 80.1(2)
Mn O5 Si4 O6 -37.13(15)
Li1 O5 Si4 C37 76.5(2)
Li3 O5 Si4 C37 -38.8(2)
Mn O5 Si4 C37 -155.99(12)
Li1 O5 Si4 C43 -43.9(3)
Li3 O5 Si4 C43 -159.2(2)
Mn O5 Si4 C43 83.61(15)
Li1 O5 Si4 Li3 115.3(3)
Mn O5 Si4 Li3 -117.2(2)
Si3 O6 Si4 O5 33.41(19)
Si3 O6 Si4 C37 155.22(15)
Si3 O6 Si4 C43 -91.42(17)
Si3 O6 Si4 Li3 69.60(18)
C38 C37 Si4 O5 156.9(2)
C42 C37 Si4 O5 -27.0(3)
C38 C37 Si4 O6 34.5(3)
C42 C37 Si4 O6 -149.3(2)
C38 C37 Si4 C43 -78.7(3)
C42 C37 Si4 C43 97.5(3)
C38 C37 Si4 Li3 135.1(3)
C42 C37 Si4 Li3 -48.7(3)
C48 C43 Si4 O5 104.2(2)
C44 C43 Si4 O5 -79.2(3)
C48 C43 Si4 O6 -131.9(2)
C44 C43 Si4 O6 44.8(3)
C48 C43 Si4 C37 -18.8(3)
C44 C43 Si4 C37 157.8(2)
C48 C43 Si4 Li3 82.5(3)
C44 C43 Si4 Li3 -100.9(3)
C60 O9 C57 C58 -27.4(12)
Li3 O9 C57 C58 165.7(9)
O9 C57 C58 C59 25.7(14)
C57 C58 C59 C60 -14.8(17)
C58 C59 C60 O9 -1.0(16)
C57 O9 C60 C59 16.2(13)
Li3 O9 C60 C59 -174.6(10)
C60' O9' C57' C58' -15(3)
Li3 O9' C57' C58' 157.7(16)
O9' C57' C58' C59' 21(3)
C57' C58' C59' C60' -20(3)
C58' C59' C60' O9' 12(3)
C57' O9' C60' C59' 0(3)
Li3 O9' C60' C59' -169(2)
O1 Li2 O8 C53 -85(4)
Cl2 Li2 O8 C53 46(4)
Cl1 Li2 O8 C53 160(3)
Li1 Li2 O8 C53 -22(6)
Li3 Li2 O8 C53 106(4)
Si1 Li2 O8 C53 -81(4)
Mn Li2 O8 C53 -146(3)
O1 Li2 O8 C56 77(3)
Cl2 Li2 O8 C56 -152(2)
Cl1 Li2 O8 C56 -38(3)
Li1 Li2 O8 C56 140.0(11)
Li3 Li2 O8 C56 -92(3)
Si1 Li2 O8 C56 81(2)
Mn Li2 O8 C56 16(4)
C56 O8 C53 C54 4(2)
Li2 O8 C53 C54 168(3)
O8 C53 C54 C55 30(2)
C53 C54 C55 C56 -46.9(17)
C53 O8 C56 C55 -36(3)
Li2 O8 C56 C55 156(2)
C54 C55 C56 O8 53(2)
O1 Li2 O8' C53' -108(3)
Cl2 Li2 O8' C53' 29(4)
Cl1 Li2 O8' C53' 140(3)
Li1 Li2 O8' C53' -42(7)
Li3 Li2 O8' C53' 92(3)
Si1 Li2 O8' C53' -102(3)
Mn Li2 O8' C53' -170(2)
O1 Li2 O8' C56' 107(3)
Cl2 Li2 O8' C56' -116(3)
Cl1 Li2 O8' C56' -5(4)
Li1 Li2 O8' C56' 173.4(9)
Li3 Li2 O8' C56' -53(4)
Si1 Li2 O8' C56' 113(3)
Mn Li2 O8' C56' 45(5)
C56' O8' C53' C54' -15(4)
Li2 O8' C53' C54' -165(3)
O8' C53' C54' C55' 1(3)
C53' C54' C55' C56' 12(3)
C53' O8' C56' C55' 23(4)
Li2 O8' C56' C55' 172(3)
C54' C55' C56' O8' -21(3)
C52 O7 C49 C50 12.7(18)
Li1 O7 C49 C50 -165.0(13)
O7 C49 C50 C51 -28.2(14)
C49 C50 C51 C52 33.1(13)
C49 O7 C52 C51 8.3(18)
Li1 O7 C52 C51 -174.0(14)
C50 C51 C52 O7 -25.7(15)
O5 Li1 O7' C49' -112(3)
O1 Li1 O7' C49' 118(3)
Cl2 Li1 O7' C49' 6(3)
Li2 Li1 O7' C49' 62(3)
Li3 Li1 O7' C49' -45(4)
Mn Li1 O7' C49' 176.6(14)
O5 Li1 O7' C52' 63(4)
O1 Li1 O7' C52' -67(4)
Cl2 Li1 O7' C52' -179(3)
Li2 Li1 O7' C52' -123(3)
Li3 Li1 O7' C52' 129(3)
Mn Li1 O7' C52' -9(5)
C52' O7' C49' C50' 21(3)
Li1 O7' C49' C50' -163(3)
O7' C49' C50' C51' -5(3)
C49' C50' C51' C52' -13(2)
C49' O7' C52' C51' -29(3)
Li1 O7' C52' C51' 156(3)
C50' C51' C52' O7' 25(2)
C76 O13 C73 C74 56(2)
O13 C73 C74 C75 -56(3)
C73 C74 C75 C76 27(4)
C74 C75 C76 O13 13(4)
C73 O13 C76 C75 -44(3)
C76' O13' C73' C74' -22(3)
O13' C73' C74' C75' -11(4)
C73' C74' C75' C76' 40(3)
C74' C75' C76' O13' -56(3)
C73' O13' C76' C75' 45(2)
C76" O13" C73" C74" -9(5)
O13" C73" C74" C75" -18(6)
C73" C74" C75" C76" 39(6)
C74" C75" C76" O13" -45(5)
C73" O13" C76" C75" 30(4)
C72 O12 C69 C70 -24(3)
O12 C69 C70 C71 -9(3)
C69 C70 C71 C72 43(3)
C70 C71 C72 O12 -57(3)
C69 O12 C72 C71 46(2)
C72' O12' C69' C70' 26.0(12)
O12' C69' C70' C71' -8.1(17)
C69' C70' C71' C72' -16(2)
C70' C71' C72' O12' 32(2)
C69' O12' C72' C71' -32.9(13)
C72" O12" C69" C70" 16(5)
O12" C69" C70" C71" -37(6)
C69" C70" C71" C72" 45(6)
C70" C71" C72" O12" -32(5)
C69" O12" C72" C71" 8(4)
C64 O10 C61 C62 -26.7(14)
Li4 O10 C61 C62 144.5(11)
O10 C61 C62 C63 15.4(12)
C61 C62 C63 C64 1.3(12)
C61 O10 C64 C63 27.9(15)
Li4 O10 C64 C63 -141.7(12)
C62 C63 C64 O10 -17.4(14)
C64' O10' C61' C62' -2(4)
Li4 O10' C61' C62' -172(3)
O10' C61' C62' C63' 11(3)
C61' C62' C63' C64' -15(3)
C61' O10' C64' C63' -7(4)
Li4 O10' C64' C63' 163(3)
C62' C63' C64' O10' 13(4)
C68 O11 C65 C66 30(2)
Li4 O11 C65 C66 -135(2)
O11 C65 C66 C67 -28.2(18)
C65 C66 C67 C68 15.9(14)
C65 O11 C68 C67 -20(2)
Li4 O11 C68 C67 144.8(18)
C66 C67 C68 O11 2.1(17)
C68' O11' C65' C66' -8(4)
Li4 O11' C65' C66' -178(3)
O11' C65' C66' C67' 21(3)
C65' C66' C67' C68' -24(3)
C65' O11' C68' C67' -7(4)
Li4 O11' C68' C67' 163(3)
C66' C67' C68' O11' 19(3)
